data_2101459
loop_
_publ_author_name
'N\"uesch, F.'
'Gr\"atzel, M.'
'Nesper, R.'
'Shklover, V.'

_publ_section_title
;
 Crystal and molecular structures of
 3-acetyl-5-[2-(3-ethyl-2-benzothiazolidene)]ethylidenerhodanine and
 its lithium and sodium salts. Layered organic--inorganic structures
;
_journal_issue 2
_journal_name_full 'Acta Crystallographica Section B'
_journal_page_first 277
_journal_page_last 286
_journal_paper_doi 10.1107/S0108768195008263
_journal_volume 52
_journal_year 1996
_chemical_formula_sum 'C20.5 H27.5 Li N3.5 O6.5 S3'
_chemical_formula_weight 530.1
_space_group_IT_number 2
_space_group_name_Hall '-P 1'
_space_group_name_H-M_alt 'P -1'
_symmetry_cell_setting triclinic
_symmetry_space_group_name_Hall '-P 1'
_symmetry_space_group_name_H-M 'P -1'
_cell_angle_alpha 87.66(6)
_cell_angle_beta 85.22(6)
_cell_angle_gamma 77.04(6)
_cell_formula_units_Z 2
_cell_length_a 7.249(5)
_cell_length_b 10.773(6)
_cell_length_c 16.433(13)
_cell_volume 1245.9(15)
_diffrn_radiation_type Mo
_diffrn_radiation_wavelength 0.71073
_exptl_absorpt_coefficient_mu 0.342
_exptl_crystal_density_diffrn 1.413
_exptl_crystal_F_000 556
_cod_data_source_file ab0334.cif
_cod_data_source_block ab0334b
_cod_original_cell_volume 1246(2)
_cod_original_formula_sum 'C20.5 H27.5 Li1 N3.5 O6.5 S3'
_cod_database_code 2101459

loop_
_space_group_symop_id
_space_group_symop_operation_xyz
1 x,y,z
2 -x,-y,-z

loop_
_atom_site_label
_atom_site_fract_x
_atom_site_fract_y
_atom_site_fract_z
_atom_site_U_iso_or_equiv
S(1) .2615(2) .31240(10) .97260(10) .0470(10)
S(2) .1651(2) .85580(10) .93100(10) .0460(10)
S(3) .0729(3) 1.1043(2) .84450(10) .0620(10)
O(1) .1106(6) .6676(4) .7460(2) .057(2)
O(2) .0978(5) .9598(4) .5673(2) .056(2)
O(3) .3369(6) .8867(4) .6456(2) .068(2)
N(1) .3248(6) .4078(4) 1.1047(2) .040(2)
N(2) .0866(6) .8751(4) .7825(2) .040(2)
C(1) .2772(7) .4431(5) 1.0277(3) .040(2)
C(2) .2448(7) .5660(5) .9970(3) .045(2)
C(3) .2012(7) .5954(5) .9167(3) .044(2)
C(4) .1652(8) .7169(5) .8813(3) .042(2)
C(5) .3470(7) .2772(5) 1.1226(3) .037(2)
C(6) .3152(7) .2120(5) 1.0562(3) .039(2)
C(7) .3312(8) .0808(5) 1.0618(3) .047(2)
C(8) .3804(8) .0188(5) 1.1336(4) .055(2)
C(9) .4152(8) .0854(5) 1.1997(3) .050(2)
C(10) .3971(8) .2142(5) 1.1956(3) .045(2)
C(11) .1212(8) .7432(5) .7984(3) .041(2)
C(12) .1061(7) .9483(5) .8454(3) .041(2)
C(13) .3484(8) .4990(5) 1.1642(3) .049(2)
C(14) .1622(9) .5606(6) 1.2081(4) .069(3)
C(15) .0183(8) .9276(5) .7048(3) .044(2)
C(16) .1680(8) .9226(5) .6347(3) .046(2)
Li .1733(14) .9866(10) .4550(6) .056(4)
O(4) .6721(8) .1515(5) .6111(3) .087(2)
N(3) .3684(9) .2485(5) .6473(3) .076(3)
C(17) .4983(12) .1743(7) .6018(4) .079(3)
C(18) .1692(12) .2687(8) .6317(5) .097(4)
C(19) .4144(14) .3125(9) .7189(5) .139(6)
O(5) .787(3) .464(3) .5257(12) .165(11)
N(4) .5 .5 .5 .072(10)
C(20) .413(13) .459(4) .460(3) .21(4)
C(21) .680(13) .435(5) .494(3) .21(4)
C(22) .545(5) .400(2) .421(2) .172(17)
O(6) .3078(6) 1.1214(4) .4301(2) .067(2)
O(7) .0778(10) 1.3531(5) .3941(4) .125(3)
H(2A) .2521 .6338 1.0312 .08
H(3A) .1947 .5280 .8826 .08
H(7A) .3079 .0356 1.0158 .08
H(8A) .3915 -.0715 1.1391 .08
H(9A) .4527 .0388 1.2486 .08
H(10A) .4186 .2602 1.2413 .08
H(13A) .4041 .5635 1.1367 .08
H(13B) .4335 .4559 1.2032 .08
H(14A) .1827 .6200 1.2467 .08
H(14B) .0774 .6052 1.1693 .08
H(14C) .1071 .4965 1.2365 .08
H(15A) -.0458 1.0151 .7125 .08
H(15B) -.0730 .8827 .6898 .08
H(18A) .1586 .2225 .5851 .08
H(18B) .1013 .2383 .6788 .08
H(18C) .1194 .3576 .6235 .08
H(19A) .5462 .2854 .7231 .08
H(19B) .3678 .3963 .7126 .08
H(19C) .3497 .2770 .7680 .08
H(21A) .6622 .3726 .5314 .08
H(22A) .5677 .4425 .3754 .08
H(6A) .4160(6) 1.0903(4) .4063(2) ?
H(6B) .2512(6) 1.2112(4) .4212(2) ?
H(17A) .4590(10) .1325(7) .5565(4) ?

loop_
_geom_angle_atom_site_label_1
_geom_angle_atom_site_label_2
_geom_angle_atom_site_label_3
_geom_angle
C(1) S(1) C(6) 91.1(2)
C(4) S(2) C(12) 92.3(3)
C(1) N(1) C(5) 114.6(4)
C(1) N(1) C(13) 122.5(4)
C(5) N(1) C(13) 122.9(4)
C(11) N(2) C(12) 116.1(4)
C(11) N(2) C(15) 120.3(4)
C(12) N(2) C(15) 123.4(4)
S(1) C(1) C(2) 124.2(4)
N(1) C(1) C(2) 124.8(5)
C(1) C(2) C(3) 121.9(5)
C(2) C(3) C(4) 125.4(5)
C(3) C(4) S(2) 125.4(4)
C(3) C(4) C(11) 123.8(5)
S(1) C(1) N(1) 111.0(4)
N(1) C(5) C(6) 111.5(4)
C(5) C(6) S(1) 111.8(4)
C(5) C(6) C(7) 120.2(5)
C(6) C(7) C(8) 118.5(5)
C(7) C(8) C(9) 120.7(5)
C(8) C(9) C(10) 121.5(5)
C(9) C(10) C(5) 117.8(5)
C(10) C(5) C(6) 121.4(5)
S(1) C(6) C(7) 128.0(4)
C(10) C(5) N(1) 127.2(5)
S(2) C(4) C(11) 111.1(4)
C(4) C(11) N(2) 109.7(5)
N(2) C(12) S(2) 110.8(4)
O(1) C(11) N(2) 122.0(5)
O(1) C(11) C(4) 128.3(5)
S(2) C(12) S(3) 122.5(3)
N(2) C(12) S(3) 126.7(4)
N(1) C(13) C(14) 111.7(5)
N(2) C(15) C(16) 115.8(4)
O(2) C(16) O(3) 126.3(5)
O(2) C(16) C(15) 112.6(5)
O(3) C(16) C(15) 121.0(5)

loop_
_geom_bond_atom_site_label_1
_geom_bond_atom_site_label_2
_geom_bond_distance
S(1) C(1) 1.735(6)
S(1) C(6) 1.728(5)
S(2) C(4) 1.733(6)
S(2) C(12) 1.717(5)
S(3) C(12) 1.644(6)
O(1) C(11) 1.227(7)
O(2) C(16) 1.269(6)
O(3) C(16) 1.224(7)
N(1) C(1) 1.356(6)
N(1) C(5) 1.402(6)
N(1) C(13) 1.461(7)
N(2) C(11) 1.404(7)
N(2) C(12) 1.362(7)
N(2) C(15) 1.455(6)
C(1) C(2) 1.374(7)
C(2) C(3) 1.390(7)
C(3) C(4) 1.389(7)
C(5) C(6) 1.384(7)
C(6) C(7) 1.392(7)
C(7) C(8) 1.367(8)
C(8) C(9) 1.395(9)
C(9) C(10) 1.364(8)
C(10) C(5) 1.387(7)
C(4) C(11) 1.428(7)
C(13) C(14) 1.503(8)
C(15) C(16) 1.509(7)
